data_7041029
loop_
_publ_author_name
'Hill, Michael S.'
'Johnson, Andrew L.'
'Lowe, John P.'
'Molloy, Kieran C.'
'Parish, James D.'
'Wildsmith, Thomas'
'Kingsley, Andrew L.'

_publ_section_title
;
 Aerosol-assisted CVD of SnO from stannous alkoxide precursors.
;
_journal_issue 45
_journal_name_full 'Dalton transactions (Cambridge, England : 2003)'
_journal_page_first 18252
_journal_page_last 18258
_journal_paper_doi 10.1039/c6dt02508k
_journal_volume 45
_journal_year 2016
_chemical_formula_moiety 'C52 H44 O4 Sn2'
_chemical_formula_sum 'C52 H44 O4 Sn2'
_chemical_formula_weight 970.25
_space_group_crystal_system triclinic
_space_group_IT_number 2
_space_group_name_Hall '-P 1'
_space_group_name_H-M_alt 'P -1'
_symmetry_space_group_name_Hall '-P 1'
_symmetry_space_group_name_H-M 'P -1'
_atom_sites_solution_hydrogens geom
_audit_creation_method SHELXL-2014/7
_audit_update_record
;
2016-10-04 deposited with the CCDC.
2016-10-24 downloaded from the CCDC.
;
_cell_angle_alpha 77.187(6)
_cell_angle_beta 68.707(7)
_cell_angle_gamma 87.128(6)
_cell_formula_units_Z 1
_cell_length_a 9.7376(7)
_cell_length_b 10.0924(6)
_cell_length_c 12.1457(9)
_cell_measurement_reflns_used 3467
_cell_measurement_temperature 150(2)
_cell_measurement_theta_max 27.3580
_cell_measurement_theta_min 3.7100
_cell_volume 1083.84(14)
_computing_cell_refinement 'CrysAlisPro 1.171.38.43 (Rigaku OD, 2015)'
_computing_data_collection 'CrysAlisPro 1.171.38.43 (Rigaku OD, 2015)'
_computing_data_reduction 'CrysAlisPro 1.171.38.43 (Rigaku OD, 2015)'
_computing_molecular_graphics 'ORTEP3 for Windows - Farrugia, L. J. J. Appl. Crystallogr. 1997, 30, 565'
_computing_publication_material
;
 'WinGX publication routines, Farrugia, 
 L. J., J. Appl. Crystallogr., 1999, 32, 837-838
;
_computing_structure_refinement
;
 SHELXL-2014/7 (Sheldrick, 2014)
 Sheldrick GM (2008) Acta Crystallogr A64:112--122 and 
 C. B. H\"ubschle, G. M. Sheldrick and B. Dittrich
 ShelXle: a Qt graphical user interface for SHELXL
 J. Appl. Cryst., 44, (2011) 1281-1284.
;
_computing_structure_solution
; 
 SHELXT 
G.M.Sheldrick,Acta Crystallogr.,Sect. A: Found.Crystallogr., 2008, 64,112-122.
;
_diffrn_ambient_environment N~2~
_diffrn_ambient_temperature 150.00(10)
_diffrn_detector 'CCD plate'
_diffrn_detector_area_resol_mean 8.0734
_diffrn_detector_type EosS2
_diffrn_measured_fraction_theta_full 0.997
_diffrn_measured_fraction_theta_max 0.995
_diffrn_measurement_device 'four-circle diffractometer'
_diffrn_measurement_device_type 'New Xcalibur, EosS2'
_diffrn_measurement_method '\w scans'
_diffrn_radiation_monochromator graphite
_diffrn_radiation_probe x-ray
_diffrn_radiation_type 'Mo K\a'
_diffrn_radiation_wavelength 0.71073
_diffrn_reflns_av_R_equivalents 0.0283
_diffrn_reflns_av_unetI/netI 0.0613
_diffrn_reflns_Laue_measured_fraction_full 0.997
_diffrn_reflns_Laue_measured_fraction_max 0.995
_diffrn_reflns_limit_h_max 12
_diffrn_reflns_limit_h_min -12
_diffrn_reflns_limit_k_max 9
_diffrn_reflns_limit_k_min -13
_diffrn_reflns_limit_l_max 15
_diffrn_reflns_limit_l_min -13
_diffrn_reflns_number 8636
_diffrn_reflns_point_group_measured_fraction_full 0.997
_diffrn_reflns_point_group_measured_fraction_max 0.995
_diffrn_reflns_theta_full 25.242
_diffrn_reflns_theta_max 27.507
_diffrn_reflns_theta_min 3.384
_diffrn_source 'fine-focus sealed X-ray tube'
_diffrn_source_type 'Enhance (Mo) X-ray Source'
_exptl_absorpt_coefficient_mu 1.197
_exptl_absorpt_correction_T_max 1.00000
_exptl_absorpt_correction_T_min 0.91760
_exptl_absorpt_correction_type multi-scan
_exptl_absorpt_process_details
;
CrysAlisPro 1.171.38.43 (Rigaku Oxford Diffraction, 2015)
Empirical absorption correction using spherical harmonics,
 implemented in SCALE3 ABSPACK scaling algorithm.
;
_exptl_crystal_colour colourless
_exptl_crystal_density_diffrn 1.487
_exptl_crystal_description irregular
_exptl_crystal_F_000 488
_exptl_crystal_size_max 0.200
_exptl_crystal_size_mid 0.175
_exptl_crystal_size_min 0.175
_refine_diff_density_max 2.210
_refine_diff_density_min -0.834
_refine_diff_density_rms 0.110
_refine_ls_extinction_method none
_refine_ls_goodness_of_fit_ref 1.040
_refine_ls_hydrogen_treatment constr
_refine_ls_matrix_type full
_refine_ls_number_parameters 262
_refine_ls_number_reflns 4970
_refine_ls_number_restraints 0
_refine_ls_restrained_S_all 1.040
_refine_ls_R_factor_all 0.0676
_refine_ls_R_factor_gt 0.0512
_refine_ls_shift/su_max 0.001
_refine_ls_shift/su_mean 0.000
_refine_ls_structure_factor_coef Fsqd
_refine_ls_weighting_details 'w=1/[\s^2^(Fo^2^)+(0.0607P)^2^+0.8315P] where P=(Fo^2^+2Fc^2^)/3'
_refine_ls_weighting_scheme calc
_refine_ls_wR_factor_gt 0.1206
_refine_ls_wR_factor_ref 0.1317
_reflns_Friedel_coverage 0.000
_reflns_number_gt 3977
_reflns_number_total 4970
_reflns_threshold_expression 'I > 2\s(I)'
_cod_data_source_file c6dt02508k2.cif
_cod_data_source_block e16alj03
_cod_depositor_comments 'Adding full bibliography for 7041028--7041029.cif.'
_cod_database_code 7041029
_shelx_shelxl_version_number 2014/7
_shelx_space_group_comment
;
The symmetry employed for this shelxl refinement is uniquely defined
by the following loop, which should always be used as a source of
symmetry information in preference to the above space-group names.
They are only intended as comments.
;
_shelx_estimated_absorpt_t_min 0.796
_shelx_estimated_absorpt_t_max 0.818
_oxdiff_exptl_absorpt_empirical_full_min 0.855
_oxdiff_exptl_absorpt_empirical_full_max 1.178
_oxdiff_exptl_absorpt_empirical_details
;
Empirical correction (ABSPACK) includes:
- Absorption correction using spherical harmonics
- Frame scaling
;

loop_
_space_group_symop_operation_xyz
'x, y, z'
'-x, -y, -z'

loop_
_atom_site_label
_atom_site_type_symbol
_atom_site_fract_x
_atom_site_fract_y
_atom_site_fract_z
_atom_site_U_iso_or_equiv
_atom_site_adp_type
_atom_site_occupancy
_atom_site_site_symmetry_order
_atom_site_calc_flag
_atom_site_refinement_flags_posn
_atom_site_refinement_flags_adp
Sn1 Sn 0.63004(4) 0.87468(3) 0.48654(3) 0.03997(14) Uani 1 1 d . .
O1 O 0.5158(4) 0.7963(4) 0.4055(3) 0.0500(9) Uani 1 1 d . .
O2 O 0.4167(3) 0.9302(3) 0.6001(2) 0.0367(7) Uani 1 1 d . .
C1 C 0.5462(5) 0.6666(5) 0.3749(4) 0.0384(11) Uani 1 1 d . .
H1 H 0.5662 0.6026 0.4427 0.046 Uiso 1 1 calc R U
C2 C 0.3110(5) 0.8305(5) 0.6910(4) 0.0364(10) Uani 1 1 d . .
H2 H 0.3131 0.7485 0.6569 0.044 Uiso 1 1 calc R U
C101 C 0.6800(5) 0.6745(5) 0.2606(4) 0.0384(10) Uani 1 1 d . .
C102 C 0.6789(6) 0.7502(6) 0.1506(4) 0.0510(13) Uani 1 1 d . .
H102 H 0.5940 0.7992 0.1475 0.061 Uiso 1 1 calc R U
C103 C 0.8000(7) 0.7549(7) 0.0454(5) 0.0700(19) Uani 1 1 d . .
H103 H 0.7978 0.8068 -0.0294 0.084 Uiso 1 1 calc R U
C104 C 0.9219(7) 0.6859(9) 0.0483(6) 0.078(2) Uani 1 1 d . .
H104 H 1.0041 0.6882 -0.0245 0.093 Uiso 1 1 calc R U
C105 C 0.9269(6) 0.6134(8) 0.1555(6) 0.0707(19) Uani 1 1 d . .
H105 H 1.0135 0.5667 0.1572 0.085 Uiso 1 1 calc R U
C106 C 0.8051(6) 0.6070(6) 0.2635(5) 0.0527(13) Uani 1 1 d . .
H106 H 0.8092 0.5564 0.3380 0.063 Uiso 1 1 calc R U
C111 C 0.4092(5) 0.6140(5) 0.3632(4) 0.0362(10) Uani 1 1 d . .
C112 C 0.4156(6) 0.4933(5) 0.3252(4) 0.0413(11) Uani 1 1 d . .
H112 H 0.5050 0.4459 0.3059 0.050 Uiso 1 1 calc R U
C113 C 0.2919(6) 0.4409(5) 0.3151(4) 0.0465(13) Uani 1 1 d . .
H113 H 0.2980 0.3584 0.2884 0.056 Uiso 1 1 calc R U
C114 C 0.1649(7) 0.5059(6) 0.3428(5) 0.0564(15) Uani 1 1 d . .
H114 H 0.0807 0.4686 0.3371 0.068 Uiso 1 1 calc R U
C115 C 0.1559(6) 0.6257(7) 0.3793(5) 0.0600(16) Uani 1 1 d . .
H115 H 0.0656 0.6719 0.3981 0.072 Uiso 1 1 calc R U
C116 C 0.2788(6) 0.6809(5) 0.3892(5) 0.0474(12) Uani 1 1 d . .
H116 H 0.2721 0.7647 0.4140 0.057 Uiso 1 1 calc R U
C201 C 0.3518(5) 0.7879(5) 0.8021(4) 0.0337(10) Uani 1 1 d . .
C202 C 0.3060(5) 0.6596(5) 0.8780(4) 0.0379(10) Uani 1 1 d . .
H202 H 0.2515 0.5997 0.8576 0.046 Uiso 1 1 calc R U
C203 C 0.3380(6) 0.6184(5) 0.9810(4) 0.0474(12) Uani 1 1 d . .
H203 H 0.3044 0.5314 1.0320 0.057 Uiso 1 1 calc R U
C204 C 0.4189(7) 0.7034(6) 1.0102(5) 0.0585(15) Uani 1 1 d . .
H204 H 0.4414 0.6752 1.0816 0.070 Uiso 1 1 calc R U
C205 C 0.4670(7) 0.8285(6) 0.9366(5) 0.0543(14) Uani 1 1 d . .
H205 H 0.5226 0.8869 0.9574 0.065 Uiso 1 1 calc R U
C206 C 0.4354(6) 0.8713(5) 0.8319(4) 0.0470(12) Uani 1 1 d . .
H206 H 0.4711 0.9577 0.7806 0.056 Uiso 1 1 calc R U
C211 C 0.1584(6) 0.8886(5) 0.7174(4) 0.0448(12) Uani 1 1 d . .
C212 C 0.0651(7) 0.8505(7) 0.6660(5) 0.0599(16) Uani 1 1 d . .
H212 H 0.0942 0.7831 0.6192 0.072 Uiso 1 1 calc R U
C213 C -0.0707(8) 0.9099(9) 0.6821(7) 0.080(2) Uani 1 1 d . .
H213 H -0.1346 0.8815 0.6477 0.096 Uiso 1 1 calc R U
C214 C -0.1121(7) 1.0077(8) 0.7463(8) 0.083(3) Uani 1 1 d . .
H214 H -0.2038 1.0499 0.7549 0.100 Uiso 1 1 calc R U
C215 C -0.0223(7) 1.0469(6) 0.7998(7) 0.0724(19) Uani 1 1 d . .
H215 H -0.0525 1.1143 0.8467 0.087 Uiso 1 1 calc R U
C216 C 0.1125(6) 0.9867(6) 0.7843(5) 0.0535(14) Uani 1 1 d . .
H216 H 0.1747 1.0139 0.8208 0.064 Uiso 1 1 calc R U

loop_
_atom_site_aniso_label
_atom_site_aniso_U_11
_atom_site_aniso_U_22
_atom_site_aniso_U_33
_atom_site_aniso_U_23
_atom_site_aniso_U_13
_atom_site_aniso_U_12
Sn1 0.0389(2) 0.0444(2) 0.03579(19) 0.00526(14) -0.01911(15) -0.01115(14)
O1 0.060(2) 0.050(2) 0.055(2) -0.0137(18) -0.0370(19) -0.0009(18)
O2 0.0398(18) 0.0397(18) 0.0244(14) 0.0047(13) -0.0090(13) -0.0148(14)
C1 0.046(3) 0.039(3) 0.033(2) -0.001(2) -0.021(2) 0.001(2)
C2 0.039(3) 0.036(2) 0.028(2) 0.0073(18) -0.0108(19) -0.017(2)
C101 0.041(3) 0.039(3) 0.038(2) -0.002(2) -0.018(2) -0.008(2)
C102 0.052(3) 0.060(3) 0.041(3) 0.005(2) -0.025(2) -0.012(3)
C103 0.057(4) 0.099(5) 0.040(3) 0.017(3) -0.015(3) -0.030(4)
C104 0.041(4) 0.130(7) 0.051(3) -0.009(4) -0.006(3) -0.021(4)
C105 0.031(3) 0.107(6) 0.070(4) -0.012(4) -0.016(3) -0.005(3)
C106 0.046(3) 0.063(4) 0.050(3) -0.002(3) -0.024(3) -0.007(3)
C111 0.035(2) 0.044(3) 0.0225(19) 0.0043(19) -0.0083(18) -0.001(2)
C112 0.046(3) 0.042(3) 0.035(2) 0.001(2) -0.019(2) -0.005(2)
C113 0.060(3) 0.042(3) 0.037(2) 0.008(2) -0.024(2) -0.016(3)
C114 0.053(4) 0.056(4) 0.059(3) 0.008(3) -0.028(3) -0.018(3)
C115 0.037(3) 0.068(4) 0.064(4) 0.004(3) -0.017(3) 0.007(3)
C116 0.047(3) 0.041(3) 0.048(3) -0.005(2) -0.012(2) -0.001(2)
C201 0.029(2) 0.042(3) 0.0243(19) -0.0005(18) -0.0056(17) -0.0075(19)
C202 0.035(3) 0.038(2) 0.033(2) -0.0038(19) -0.0044(19) -0.006(2)
C203 0.048(3) 0.044(3) 0.039(3) 0.009(2) -0.012(2) -0.001(2)
C204 0.066(4) 0.070(4) 0.034(3) 0.008(3) -0.023(3) 0.004(3)
C205 0.064(4) 0.063(4) 0.047(3) -0.007(3) -0.035(3) -0.003(3)
C206 0.055(3) 0.047(3) 0.041(3) -0.001(2) -0.022(2) -0.007(2)
C211 0.042(3) 0.046(3) 0.040(3) 0.016(2) -0.020(2) -0.019(2)
C212 0.053(4) 0.072(4) 0.050(3) 0.014(3) -0.025(3) -0.026(3)
C213 0.057(4) 0.101(6) 0.078(5) 0.028(4) -0.044(4) -0.032(4)
C214 0.043(4) 0.068(4) 0.113(6) 0.049(4) -0.037(4) -0.017(3)
C215 0.052(4) 0.047(3) 0.105(5) 0.013(3) -0.030(4) -0.003(3)
C216 0.043(3) 0.041(3) 0.071(4) 0.008(3) -0.024(3) -0.011(2)

loop_
_atom_type_symbol
_atom_type_description
_atom_type_scat_dispersion_real
_atom_type_scat_dispersion_imag
_atom_type_scat_source
C C 0.0033 0.0016 'International Tables Vol C Tables 4.2.6.8 and 6.1.1.4'
H H 0.0000 0.0000 'International Tables Vol C Tables 4.2.6.8 and 6.1.1.4'
O O 0.0106 0.0060 'International Tables Vol C Tables 4.2.6.8 and 6.1.1.4'
Sn Sn -0.6537 1.4246 'International Tables Vol C Tables 4.2.6.8 and 6.1.1.4'

loop_
_geom_angle_atom_site_label_1
_geom_angle_atom_site_label_2
_geom_angle_atom_site_label_3
_geom_angle
_geom_angle_site_symmetry_1
_geom_angle_site_symmetry_3
O1 Sn1 O2 86.85(13) . 2_676
O1 Sn1 O2 84.95(14) . .
O2 Sn1 O2 72.05(12) 2_676 .
C1 O1 Sn1 122.1(3) . .
C2 O2 Sn1 126.6(3) . 2_676
C2 O2 Sn1 122.0(3) . .
Sn1 O2 Sn1 107.95(12) 2_676 .
O1 C1 C101 111.3(4) . .
O1 C1 C111 108.3(4) . .
C101 C1 C111 111.8(4) . .
O1 C1 H1 108.4 . .
C101 C1 H1 108.4 . .
C111 C1 H1 108.4 . .
O2 C2 C201 110.6(4) . .
O2 C2 C211 108.5(4) . .
C201 C2 C211 113.2(4) . .
O2 C2 H2 108.1 . .
C201 C2 H2 108.1 . .
C211 C2 H2 108.1 . .
C106 C101 C102 118.8(5) . .
C106 C101 C1 120.6(4) . .
C102 C101 C1 120.6(5) . .
C103 C102 C101 120.6(6) . .
C103 C102 H102 119.7 . .
C101 C102 H102 119.7 . .
C104 C103 C102 120.3(6) . .
C104 C103 H103 119.8 . .
C102 C103 H103 119.8 . .
C103 C104 C105 120.1(6) . .
C103 C104 H104 119.9 . .
C105 C104 H104 119.9 . .
C104 C105 C106 120.5(6) . .
C104 C105 H105 119.7 . .
C106 C105 H105 119.7 . .
C101 C106 C105 119.6(5) . .
C101 C106 H106 120.2 . .
C105 C106 H106 120.2 . .
C116 C111 C112 118.3(5) . .
C116 C111 C1 122.7(4) . .
C112 C111 C1 119.0(4) . .
C111 C112 C113 120.6(5) . .
C111 C112 H112 119.7 . .
C113 C112 H112 119.7 . .
C114 C113 C112 120.4(5) . .
C114 C113 H113 119.8 . .
C112 C113 H113 119.8 . .
C113 C114 C115 120.2(5) . .
C113 C114 H114 119.9 . .
C115 C114 H114 119.9 . .
C114 C115 C116 120.4(5) . .
C114 C115 H115 119.8 . .
C116 C115 H115 119.8 . .
C111 C116 C115 120.0(5) . .
C111 C116 H116 120.0 . .
C115 C116 H116 120.0 . .
C206 C201 C202 118.0(4) . .
C206 C201 C2 122.3(4) . .
C202 C201 C2 119.7(4) . .
C203 C202 C201 121.4(5) . .
C203 C202 H202 119.3 . .
C201 C202 H202 119.3 . .
C202 C203 C204 119.7(5) . .
C202 C203 H203 120.1 . .
C204 C203 H203 120.1 . .
C205 C204 C203 120.0(5) . .
C205 C204 H204 120.0 . .
C203 C204 H204 120.0 . .
C204 C205 C206 120.8(5) . .
C204 C205 H205 119.6 . .
C206 C205 H205 119.6 . .
C201 C206 C205 120.0(5) . .
C201 C206 H206 120.0 . .
C205 C206 H206 120.0 . .
C216 C211 C212 118.0(6) . .
C216 C211 C2 121.9(4) . .
C212 C211 C2 119.9(5) . .
C211 C212 C213 120.7(7) . .
C211 C212 H212 119.6 . .
C213 C212 H212 119.6 . .
C214 C213 C212 120.2(6) . .
C214 C213 H213 119.9 . .
C212 C213 H213 119.9 . .
C213 C214 C215 120.5(7) . .
C213 C214 H214 119.8 . .
C215 C214 H214 119.8 . .
C214 C215 C216 119.1(7) . .
C214 C215 H215 120.4 . .
C216 C215 H215 120.4 . .
C211 C216 C215 121.5(6) . .
C211 C216 H216 119.3 . .
C215 C216 H216 119.3 . .

loop_
_geom_bond_atom_site_label_1
_geom_bond_atom_site_label_2
_geom_bond_distance
_geom_bond_site_symmetry_2
Sn1 O1 2.015(3) .
Sn1 O2 2.128(3) 2_676
Sn1 O2 2.163(3) .
O1 C1 1.427(6) .
O2 C2 1.441(5) .
O2 Sn1 2.128(3) 2_676
C1 C101 1.510(7) .
C1 C111 1.525(6) .
C1 H1 1.0000 .
C2 C201 1.510(6) .
C2 C211 1.519(7) .
C2 H2 1.0000 .
C101 C106 1.373(7) .
C101 C102 1.388(7) .
C102 C103 1.382(8) .
C102 H102 0.9500 .
C103 C104 1.353(10) .
C103 H103 0.9500 .
C104 C105 1.361(9) .
C104 H104 0.9500 .
C105 C106 1.404(8) .
C105 H105 0.9500 .
C106 H106 0.9500 .
C111 C116 1.373(7) .
C111 C112 1.385(7) .
C112 C113 1.394(7) .
C112 H112 0.9500 .
C113 C114 1.337(8) .
C113 H113 0.9500 .
C114 C115 1.366(8) .
C114 H114 0.9500 .
C115 C116 1.399(8) .
C115 H115 0.9500 .
C116 H116 0.9500 .
C201 C206 1.386(6) .
C201 C202 1.398(6) .
C202 C203 1.369(7) .
C202 H202 0.9500 .
C203 C204 1.374(8) .
C203 H203 0.9500 .
C204 C205 1.367(8) .
C204 H204 0.9500 .
C205 C206 1.388(7) .
C205 H205 0.9500 .
C206 H206 0.9500 .
C211 C216 1.375(8) .
C211 C212 1.384(7) .
C212 C213 1.389(10) .
C212 H212 0.9500 .
C213 C214 1.349(11) .
C213 H213 0.9500 .
C214 C215 1.381(10) .
C214 H214 0.9500 .
C215 C216 1.385(8) .
C215 H215 0.9500 .
C216 H216 0.9500 .

loop_
_geom_torsion_atom_site_label_1
_geom_torsion_atom_site_label_2
_geom_torsion_atom_site_label_3
_geom_torsion_atom_site_label_4
_geom_torsion
_geom_torsion_site_symmetry_1
Sn1 O1 C1 C101 -78.8(4) .
Sn1 O1 C1 C111 157.9(3) .
Sn1 O2 C2 C201 -125.7(3) 2_676
Sn1 O2 C2 C201 78.0(4) .
Sn1 O2 C2 C211 -1.0(5) 2_676
Sn1 O2 C2 C211 -157.4(3) .
O1 C1 C101 C106 115.3(5) .
C111 C1 C101 C106 -123.4(5) .
O1 C1 C101 C102 -64.7(6) .
C111 C1 C101 C102 56.6(6) .
C106 C101 C102 C103 1.5(8) .
C1 C101 C102 C103 -178.5(5) .
C101 C102 C103 C104 -0.2(10) .
C102 C103 C104 C105 -1.2(11) .
C103 C104 C105 C106 1.3(11) .
C102 C101 C106 C105 -1.5(8) .
C1 C101 C106 C105 178.5(5) .
C104 C105 C106 C101 0.1(10) .
O1 C1 C111 C116 -5.0(6) .
C101 C1 C111 C116 -128.0(5) .
O1 C1 C111 C112 175.3(4) .
C101 C1 C111 C112 52.3(6) .
C116 C111 C112 C113 -0.7(7) .
C1 C111 C112 C113 179.0(4) .
C111 C112 C113 C114 -0.5(7) .
C112 C113 C114 C115 1.1(8) .
C113 C114 C115 C116 -0.6(9) .
C112 C111 C116 C115 1.2(7) .
C1 C111 C116 C115 -178.5(4) .
C114 C115 C116 C111 -0.6(8) .
O2 C2 C201 C206 25.3(7) .
C211 C2 C201 C206 -96.7(5) .
O2 C2 C201 C202 -154.0(4) .
C211 C2 C201 C202 84.1(5) .
C206 C201 C202 C203 2.2(7) .
C2 C201 C202 C203 -178.6(5) .
C201 C202 C203 C204 -1.1(8) .
C202 C203 C204 C205 0.0(9) .
C203 C204 C205 C206 -0.1(9) .
C202 C201 C206 C205 -2.2(8) .
C2 C201 C206 C205 178.5(5) .
C204 C205 C206 C201 1.3(9) .
O2 C2 C211 C216 -74.6(5) .
C201 C2 C211 C216 48.5(6) .
O2 C2 C211 C212 100.4(5) .
C201 C2 C211 C212 -136.5(5) .
C216 C211 C212 C213 -0.1(8) .
C2 C211 C212 C213 -175.4(5) .
C211 C212 C213 C214 1.3(9) .
C212 C213 C214 C215 -2.0(10) .
C213 C214 C215 C216 1.5(10) .
C212 C211 C216 C215 -0.4(8) .
C2 C211 C216 C215 174.8(5) .
C214 C215 C216 C211 -0.3(9) .
